data_7224245
loop_
_publ_author_name
'shaw, Bikash kumar'
'Das, Mithun'
'Bhattacharyya, Anik'
'Ghosh, Biswa Nath'
'Roy, Susmita'
'Mandal, Prabhat'
'Rissanen, Kari'
'Chattopadhyay, Shouvik'
'saha, Shyamal Kumar'

_publ_section_title
;
 Field-induced Ferromagnetism due to Magneto-striction in 1-D helical
 chain
;
_journal_name_full 'RSC Adv.'
_journal_paper_doi 10.1039/C5RA27040E
_journal_year 2016
_chemical_formula_moiety 'C16 H19 Cu N5 O'
_chemical_formula_sum 'C16 H19 Cu N5 O'
_chemical_formula_weight 360.90
_chemical_name_systematic
;
 ?
;
_space_group_IT_number 19
_symmetry_cell_setting orthorhombic
_symmetry_space_group_name_Hall 'P 2ac 2ab'
_symmetry_space_group_name_H-M 'P 21 21 21'
_atom_sites_solution_hydrogens geom
_atom_sites_solution_primary direct
_atom_sites_solution_secondary difmap
_audit_creation_method SHELXL-97
_audit_update_record
;
2016-02-09 deposited with the CCDC.
2016-02-11 downloaded from the CCDC.
;
_cell_angle_alpha 90.00
_cell_angle_beta 90.00
_cell_angle_gamma 90.00
_cell_formula_units_Z 4
_cell_length_a 8.3103(3)
_cell_length_b 9.0566(5)
_cell_length_c 20.1313(10)
_cell_measurement_reflns_used 1949
_cell_measurement_temperature 123(2)
_cell_measurement_theta_max 28.283
_cell_measurement_theta_min 0.407
_cell_volume 1515.14(13)
_computing_cell_refinement 'HKL Scalepack (Otwinowski & Minor 1997)'
_computing_data_collection 'Collect (Bruker AXS BV, 1997-2004)'
_computing_data_reduction 'HKL Denzo and Scalepack (Otwinowski & Minor 1997)'
_computing_structure_refinement 'SHELXL-97 (Sheldrick, 2008)'
_diffrn_ambient_temperature 123(2)
_diffrn_detector_area_resol_mean 9
_diffrn_measured_fraction_theta_full 0.981
_diffrn_measured_fraction_theta_max 0.981
_diffrn_measurement_device_type KappaCCD
_diffrn_measurement_method CCD
_diffrn_radiation_monochromator graphite
_diffrn_radiation_source 'fine-focus sealed tube'
_diffrn_radiation_type MoK\a
_diffrn_radiation_wavelength 0.71073
_diffrn_reflns_av_R_equivalents 0.0412
_diffrn_reflns_av_sigmaI/netI 0.0751
_diffrn_reflns_limit_h_max 10
_diffrn_reflns_limit_h_min -8
_diffrn_reflns_limit_k_max 9
_diffrn_reflns_limit_k_min -12
_diffrn_reflns_limit_l_max 27
_diffrn_reflns_limit_l_min -22
_diffrn_reflns_number 7573
_diffrn_reflns_theta_full 28.58
_diffrn_reflns_theta_max 28.58
_diffrn_reflns_theta_min 2.47
_exptl_absorpt_coefficient_mu 1.454
_exptl_absorpt_correction_T_max 0.8926
_exptl_absorpt_correction_T_min 0.6378
_exptl_absorpt_correction_type multi-scan
_exptl_absorpt_process_details 'SADABS (Bruker-AXS, 2008)'
_exptl_crystal_colour dark-green
_exptl_crystal_density_diffrn 1.582
_exptl_crystal_density_method 'not measured'
_exptl_crystal_description plate
_exptl_crystal_F_000 748
_exptl_crystal_size_max 0.34
_exptl_crystal_size_mid 0.22
_exptl_crystal_size_min 0.08
_refine_diff_density_max 0.450
_refine_diff_density_min -0.397
_refine_diff_density_rms 0.094
_refine_ls_abs_structure_details 'Flack H D (1983), Acta Cryst. A39, 876-881'
_refine_ls_abs_structure_Flack 0.085(17)
_refine_ls_extinction_method none
_refine_ls_goodness_of_fit_ref 1.074
_refine_ls_hydrogen_treatment constr
_refine_ls_matrix_type full
_refine_ls_number_parameters 209
_refine_ls_number_reflns 3626
_refine_ls_number_restraints 0
_refine_ls_restrained_S_all 1.074
_refine_ls_R_factor_all 0.0561
_refine_ls_R_factor_gt 0.0439
_refine_ls_shift/su_max 0.001
_refine_ls_shift/su_mean 0.000
_refine_ls_structure_factor_coef Fsqd
_refine_ls_weighting_details 'calc w=1/[\s^2^(Fo^2^)+(0.0000P)^2^+0.8944P] where P=(Fo^2^+2Fc^2^)/3'
_refine_ls_weighting_scheme calc
_refine_ls_wR_factor_gt 0.0821
_refine_ls_wR_factor_ref 0.0862
_reflns_number_gt 3097
_reflns_number_total 3626
_reflns_threshold_expression >2\s(I)
_cod_data_source_file c5ra27040e2.cif
_cod_data_source_block 1M1
_cod_depositor_comments
;
The following automatic conversions were performed:

'_symmetry_cell_setting' value 'Orthorhombic' changed to
'orthorhombic' according to
/usr/data/users/saulius/crontab/automatic-downloads/rss-feeds/RSC/lib/dictionaries/cif_core.dic
dictionary named 'cif_core.dic' version 2.4.2 from 2011-04-26.

Automatic conversion script
Id: cif_fix_values 4268 2015-11-12 08:31:59Z antanas 
;
_cod_original_sg_symbol_H-M P212121
_cod_database_code 7224245
_audit_block_doi 10.5517/cc13d1g0

loop_
_symmetry_equiv_pos_as_xyz
'x, y, z'
'-x+1/2, -y, z+1/2'
'x+1/2, -y+1/2, -z'
'-x, y+1/2, -z+1/2'

loop_
_atom_site_label
_atom_site_type_symbol
_atom_site_fract_x
_atom_site_fract_y
_atom_site_fract_z
_atom_site_U_iso_or_equiv
_atom_site_adp_type
_atom_site_occupancy
_atom_site_symmetry_multiplicity
_atom_site_calc_flag
_atom_site_refinement_flags
Cu1 Cu -0.07465(4) 0.02997(4) 0.993271(18) 0.01371(11) Uani 1 1 d .
O1 O 0.1062(2) 0.0119(3) 0.93552(10) 0.0164(5) Uani 1 1 d .
N2 N -0.2526(3) 0.0003(3) 1.06315(13) 0.0151(7) Uani 1 1 d .
N4 N 0.1914(3) 0.1822(3) 1.05266(13) 0.0146(6) Uani 1 1 d .
N3 N 0.0631(3) 0.1244(4) 1.06208(13) 0.0194(6) Uani 1 1 d .
N5 N 0.3157(3) 0.2397(4) 1.04728(16) 0.0222(7) Uani 1 1 d .
C16 C -0.1579(4) -0.1737(4) 0.88418(17) 0.0160(8) Uani 1 1 d .
C9 C 0.1092(3) -0.0439(4) 0.87603(15) 0.0142(7) Uani 1 1 d .
C1 C 0.3909(4) 0.0470(4) 0.86895(15) 0.0156(7) Uani 1 1 d .
H1 H 0.3805 0.0866 0.9124 0.019 Uiso 1 1 calc R
N1 N -0.1995(3) -0.1116(3) 0.93961(14) 0.0158(6) Uani 1 1 d .
C10 C 0.2595(4) -0.0246(4) 0.83930(15) 0.0149(7) Uani 1 1 d .
C5 C 0.2755(4) -0.0832(4) 0.77412(16) 0.0157(7) Uani 1 1 d .
C3 C 0.5525(4) 0.0032(4) 0.77155(15) 0.0195(8) Uani 1 1 d .
H3 H 0.6524 0.0129 0.7490 0.023 Uiso 1 1 calc R
C4 C 0.4258(4) -0.0670(4) 0.74116(15) 0.0186(8) Uani 1 1 d .
H4 H 0.4387 -0.1053 0.6975 0.022 Uiso 1 1 calc R
C2 C 0.5347(4) 0.0605(4) 0.83567(16) 0.0179(8) Uani 1 1 d .
H2 H 0.6227 0.1091 0.8564 0.022 Uiso 1 1 calc R
C7 C 0.0057(4) -0.1786(4) 0.77967(17) 0.0192(8) Uani 1 1 d .
H7 H -0.0810 -0.2291 0.7589 0.023 Uiso 1 1 calc R
C14 C -0.2949(4) 0.1297(4) 1.10432(18) 0.0195(8) Uani 1 1 d .
H14A H -0.2010 0.1599 1.1305 0.029 Uiso 1 1 calc R
H14B H -0.3834 0.1037 1.1343 0.029 Uiso 1 1 calc R
H14C H -0.3283 0.2113 1.0755 0.029 Uiso 1 1 calc R
C8 C -0.0148(4) -0.1284(4) 0.84713(17) 0.0159(8) Uani 1 1 d .
C6 C 0.1416(4) -0.1574(4) 0.74464(18) 0.0194(8) Uani 1 1 d .
H6 H 0.1486 -0.1919 0.7002 0.023 Uiso 1 1 calc R
C11 C -0.2534(4) -0.3014(4) 0.85699(18) 0.0212(8) Uani 1 1 d .
H11A H -0.3021 -0.3564 0.8938 0.032 Uiso 1 1 calc R
H11B H -0.1821 -0.3668 0.8318 0.032 Uiso 1 1 calc R
H11C H -0.3384 -0.2640 0.8277 0.032 Uiso 1 1 calc R
C13 C -0.3943(3) -0.0449(4) 1.02391(15) 0.0177(7) Uani 1 1 d .
H13A H -0.4393 0.0420 1.0006 0.021 Uiso 1 1 calc R
H13B H -0.4782 -0.0845 1.0539 0.021 Uiso 1 1 calc R
C12 C -0.3477(4) -0.1617(4) 0.97364(18) 0.0204(8) Uani 1 1 d .
H12A H -0.3281 -0.2571 0.9963 0.025 Uiso 1 1 calc R
H12B H -0.4354 -0.1756 0.9410 0.025 Uiso 1 1 calc R
C15 C -0.1996(4) -0.1189(4) 1.10728(18) 0.0185(8) Uani 1 1 d .
H15A H -0.1052 -0.0863 1.1325 0.028 Uiso 1 1 calc R
H15B H -0.1714 -0.2059 1.0807 0.028 Uiso 1 1 calc R
H15C H -0.2866 -0.1442 1.1381 0.028 Uiso 1 1 calc R

loop_
_atom_site_aniso_label
_atom_site_aniso_U_11
_atom_site_aniso_U_22
_atom_site_aniso_U_33
_atom_site_aniso_U_23
_atom_site_aniso_U_13
_atom_site_aniso_U_12
Cu1 0.01287(16) 0.0142(2) 0.01400(18) -0.00092(17) 0.00053(15) -0.00199(17)
O1 0.0171(11) 0.0178(15) 0.0142(10) -0.0050(10) 0.0021(8) -0.0017(10)
N2 0.0115(12) 0.0158(19) 0.0181(13) 0.0015(12) 0.0005(10) 0.0003(11)
N4 0.0211(14) 0.0116(16) 0.0110(13) -0.0005(12) -0.0022(11) 0.0038(12)
N3 0.0165(13) 0.0277(18) 0.0139(13) -0.0036(12) 0.0045(13) -0.0064(14)
N5 0.0155(14) 0.023(2) 0.0280(18) 0.0022(15) 0.0012(13) -0.0038(13)
C16 0.0161(17) 0.013(2) 0.0187(18) 0.0005(15) -0.0048(14) 0.0009(14)
C9 0.0147(15) 0.0119(19) 0.0159(15) 0.0016(15) 0.0016(11) 0.0019(14)
C1 0.0200(16) 0.015(2) 0.0123(14) -0.0003(14) 0.0012(12) 0.0021(14)
N1 0.0143(13) 0.0149(17) 0.0181(15) 0.0002(13) -0.0006(11) -0.0024(12)
C10 0.0167(15) 0.0118(18) 0.0160(15) 0.0070(15) -0.0021(12) 0.0041(15)
C5 0.0188(16) 0.0116(19) 0.0168(17) 0.0032(14) 0.0003(13) 0.0013(14)
C3 0.0195(16) 0.022(2) 0.0164(15) 0.0040(13) 0.0030(13) 0.0002(15)
C4 0.0220(16) 0.021(2) 0.0127(14) -0.0006(13) 0.0030(15) 0.0006(17)
C2 0.0174(16) 0.016(2) 0.0206(17) -0.0007(14) 0.0000(12) -0.0010(14)
C7 0.0203(16) 0.019(2) 0.0184(17) 0.0002(16) -0.0047(14) -0.0007(16)
C14 0.0194(17) 0.018(2) 0.0216(18) 0.0003(16) 0.0044(15) 0.0013(15)
C8 0.0150(15) 0.016(2) 0.0165(17) -0.0006(15) -0.0018(13) 0.0007(14)
C6 0.0243(17) 0.019(2) 0.0147(17) 0.0002(15) -0.0014(14) 0.0016(16)
C11 0.0215(19) 0.019(2) 0.0234(19) -0.0052(16) -0.0001(15) -0.0050(16)
C13 0.0140(14) 0.022(2) 0.0172(15) 0.0014(15) -0.0011(11) -0.0046(14)
C12 0.0174(17) 0.020(2) 0.0240(19) 0.0034(16) 0.0012(14) -0.0072(15)
C15 0.0174(17) 0.017(2) 0.0208(18) 0.0030(16) 0.0009(14) 0.0004(15)

loop_
_atom_type_symbol
_atom_type_description
_atom_type_scat_dispersion_real
_atom_type_scat_dispersion_imag
_atom_type_scat_source
C C 0.0033 0.0016 'International Tables Vol C Tables 4.2.6.8 and 6.1.1.4'
H H 0.0000 0.0000 'International Tables Vol C Tables 4.2.6.8 and 6.1.1.4'
Cu Cu 0.3201 1.2651 'International Tables Vol C Tables 4.2.6.8 and 6.1.1.4'
N N 0.0061 0.0033 'International Tables Vol C Tables 4.2.6.8 and 6.1.1.4'
O O 0.0106 0.0060 'International Tables Vol C Tables 4.2.6.8 and 6.1.1.4'

loop_
_geom_angle_atom_site_label_1
_geom_angle_atom_site_label_2
_geom_angle_atom_site_label_3
_geom_angle
_geom_angle_site_symmetry_3
O1 Cu1 N1 91.44(11) .
O1 Cu1 N3 90.45(10) .
N1 Cu1 N3 164.48(12) .
O1 Cu1 N2 166.27(11) .
N1 Cu1 N2 84.91(11) .
N3 Cu1 N2 89.64(11) .
O1 Cu1 N5 99.50(10) 3_457
N1 Cu1 N5 100.23(12) 3_457
N3 Cu1 N5 94.65(12) 3_457
N2 Cu1 N5 94.17(11) 3_457
C9 O1 Cu1 127.57(19) .
C15 N2 C13 111.1(3) .
C15 N2 C14 108.4(3) .
C13 N2 C14 109.3(3) .
C15 N2 Cu1 107.11(19) .
C13 N2 Cu1 104.09(18) .
C14 N2 Cu1 116.8(2) .
N5 N4 N3 176.2(3) .
N4 N3 Cu1 126.0(2) .
N4 N5 Cu1 138.8(3) 3_557
N1 C16 C8 122.3(3) .
N1 C16 C11 120.3(3) .
C8 C16 C11 117.3(3) .
O1 C9 C8 125.3(3) .
O1 C9 C10 115.8(3) .
C8 C9 C10 118.7(3) .
C2 C1 C10 120.7(3) .
C2 C1 H1 119.7 .
C10 C1 H1 119.7 .
C16 N1 C12 119.2(3) .
C16 N1 Cu1 127.8(2) .
C12 N1 Cu1 112.6(2) .
C1 C10 C5 119.5(3) .
C1 C10 C9 120.3(3) .
C5 C10 C9 120.1(3) .
C10 C5 C4 118.3(3) .
C10 C5 C6 119.1(3) .
C4 C5 C6 122.6(3) .
C4 C3 C2 120.1(3) .
C4 C3 H3 120.0 .
C2 C3 H3 120.0 .
C3 C4 C5 120.9(3) .
C3 C4 H4 119.6 .
C5 C4 H4 119.6 .
C1 C2 C3 120.6(3) .
C1 C2 H2 119.7 .
C3 C2 H2 119.7 .
C6 C7 C8 123.2(3) .
C6 C7 H7 118.4 .
C8 C7 H7 118.4 .
N2 C14 H14A 109.5 .
N2 C14 H14B 109.5 .
H14A C14 H14B 109.5 .
N2 C14 H14C 109.5 .
H14A C14 H14C 109.5 .
H14B C14 H14C 109.5 .
C9 C8 C7 118.3(3) .
C9 C8 C16 122.4(3) .
C7 C8 C16 119.2(3) .
C7 C6 C5 120.2(3) .
C7 C6 H6 119.9 .
C5 C6 H6 119.9 .
C16 C11 H11A 109.5 .
C16 C11 H11B 109.5 .
H11A C11 H11B 109.5 .
C16 C11 H11C 109.5 .
H11A C11 H11C 109.5 .
H11B C11 H11C 109.5 .
N2 C13 C12 110.3(3) .
N2 C13 H13A 109.6 .
C12 C13 H13A 109.6 .
N2 C13 H13B 109.6 .
C12 C13 H13B 109.6 .
H13A C13 H13B 108.1 .
N1 C12 C13 107.9(3) .
N1 C12 H12A 110.1 .
C13 C12 H12A 110.1 .
N1 C12 H12B 110.1 .
C13 C12 H12B 110.1 .
H12A C12 H12B 108.4 .
N2 C15 H15A 109.5 .
N2 C15 H15B 109.5 .
H15A C15 H15B 109.5 .
N2 C15 H15C 109.5 .
H15A C15 H15C 109.5 .
H15B C15 H15C 109.5 .

loop_
_geom_bond_atom_site_label_1
_geom_bond_atom_site_label_2
_geom_bond_distance
_geom_bond_site_symmetry_2
Cu1 O1 1.907(2) .
Cu1 N1 1.972(3) .
Cu1 N3 1.990(3) .
Cu1 N2 2.059(3) .
Cu1 N5 2.418(3) 3_457
O1 C9 1.300(4) .
N2 C15 1.466(4) .
N2 C13 1.476(4) .
N2 C14 1.478(4) .
N4 N5 1.163(4) .
N4 N3 1.203(4) .
N5 Cu1 2.418(3) 3_557
C16 N1 1.297(4) .
C16 C8 1.462(5) .
C16 C11 1.506(5) .
C9 C8 1.409(5) .
C9 C10 1.462(4) .
C1 C2 1.375(4) .
C1 C10 1.404(5) .
C1 H1 0.9500 .
N1 C12 1.480(4) .
C10 C5 1.421(5) .
C5 C4 1.422(5) .
C5 C6 1.429(5) .
C3 C4 1.374(5) .
C3 C2 1.399(5) .
C3 H3 0.9500 .
C4 H4 0.9500 .
C2 H2 0.9500 .
C7 C6 1.345(5) .
C7 C8 1.442(5) .
C7 H7 0.9500 .
C14 H14A 0.9800 .
C14 H14B 0.9800 .
C14 H14C 0.9800 .
C6 H6 0.9500 .
C11 H11A 0.9800 .
C11 H11B 0.9800 .
C11 H11C 0.9800 .
C13 C12 1.514(5) .
C13 H13A 0.9900 .
C13 H13B 0.9900 .
C12 H12A 0.9900 .
C12 H12B 0.9900 .
C15 H15A 0.9800 .
C15 H15B 0.9800 .
C15 H15C 0.9800 .
